data_7063925
loop_
_publ_author_name
'Koshenskova, Kseniya A.'
'Bardina, Elena E.'
'Makotchenko, Eugeniya V.'
'Kharlamova, Viktoria Yu.'
'Mironov, Igor V.'
'Bekker, Olga B.'
'Treshalina, Helen M.'
'Sokolova, Darina V.'
'Pokrovsky, Vadim S.'
'Borodin, Eugenii A.'
'Kotel'nikov, Danil D.'
'Belyaev, Danila V.'
'Vakhrusheva, Diana V.'
'Krasnoborova, Svetlana Yu.'
'Rusinov, Gennadii L.'
'Timofeev, Eduard A.'
'Leusova, Nataliya Yu.'
'Kiskin, Mikhail A.'
'Gushchin, Artem L.'
'Eremenko, Igor L.'
'Lutsenko, Irina A.'

_publ_section_title
;
 Gold(iii) complexes containing (non)protonated
 oligopyridines---unexpected results in cancer drug research
;
_journal_issue 32
_journal_name_full 'New Journal of Chemistry'
_journal_page_first 14037
_journal_page_last 14052
_journal_paper_doi 10.1039/D5NJ02110C
_journal_volume 49
_journal_year 2025
_chemical_formula_moiety '2(Au0.5 Cl2), N O3, C12 H10 N2'
_chemical_formula_sum 'C12 H10 Au Cl4 N3 O3'
_chemical_formula_weight 583.00
_space_group_crystal_system triclinic
_space_group_IT_number 2
_space_group_name_Hall '-P 1'
_space_group_name_H-M_alt 'P -1'
_atom_sites_solution_hydrogens mixed
_audit_creation_date 2023-02-10
_audit_creation_method
;
Olex2 1.2
(compiled 2018.05.29 svn.r3508 for OlexSys, GUI svn.r5506)
;
_audit_update_record
;
2024-01-31 deposited with the CCDC.	2025-07-16 downloaded from the CCDC.
;
_cell_angle_alpha 118.203(2)
_cell_angle_beta 95.537(2)
_cell_angle_gamma 100.503(2)
_cell_formula_units_Z 2
_cell_length_a 9.0224(8)
_cell_length_b 10.1313(8)
_cell_length_c 10.3591(5)
_cell_measurement_reflns_used 7684
_cell_measurement_temperature 100(2)
_cell_measurement_theta_max 33.15
_cell_measurement_theta_min 2.32
_cell_volume 802.08(10)
_computing_molecular_graphics 'Olex2 (Dolomanov et al., 2009)'
_computing_publication_material 'Olex2 (Dolomanov et al., 2009)'
_computing_structure_refinement 'ShelXL (Sheldrick, 2015)'
_diffrn_ambient_temperature 100.0
_diffrn_measured_fraction_theta_full 0.994
_diffrn_measured_fraction_theta_max 0.889
_diffrn_measurement_device_type 'Bruker D8 Venture'
_diffrn_measurement_method '\f and \w scans'
_diffrn_radiation_type MoK\a
_diffrn_radiation_wavelength 0.71073
_diffrn_reflns_av_R_equivalents 0.0182
_diffrn_reflns_av_unetI/netI 0.0294
_diffrn_reflns_Laue_measured_fraction_full 0.994
_diffrn_reflns_Laue_measured_fraction_max 0.889
_diffrn_reflns_limit_h_max 9
_diffrn_reflns_limit_h_min -13
_diffrn_reflns_limit_k_max 14
_diffrn_reflns_limit_k_min -15
_diffrn_reflns_limit_l_max 14
_diffrn_reflns_limit_l_min -12
_diffrn_reflns_number 9764
_diffrn_reflns_point_group_measured_fraction_full 0.994
_diffrn_reflns_point_group_measured_fraction_max 0.889
_diffrn_reflns_theta_full 25.242
_diffrn_reflns_theta_max 33.138
_diffrn_reflns_theta_min 2.282
_diffrn_standards_number 0
_exptl_absorpt_coefficient_mu 9.853
_exptl_absorpt_correction_T_max 0.7465
_exptl_absorpt_correction_T_min 0.4979
_exptl_absorpt_correction_type multi-scan
_exptl_absorpt_process_details
;
SADABS-2016/2 (Bruker,2016/2) was used for absorption correction.
wR2(int) was 0.0796 before and 0.0364 after correction.
The Ratio of minimum to maximum transmission is 0.6670.
The \l/2 correction factor is Not present.
;
_exptl_crystal_colour yellow
_exptl_crystal_density_diffrn 2.414
_exptl_crystal_description parallelepiped
_exptl_crystal_F_000 548
_exptl_crystal_size_max 0.24
_exptl_crystal_size_mid 0.14
_exptl_crystal_size_min 0.06
_refine_diff_density_max 0.704
_refine_diff_density_min -1.109
_refine_diff_density_rms 0.129
_refine_ls_extinction_method none
_refine_ls_goodness_of_fit_ref 1.050
_refine_ls_hydrogen_treatment mixed
_refine_ls_matrix_type full
_refine_ls_number_parameters 215
_refine_ls_number_reflns 5425
_refine_ls_number_restraints 0
_refine_ls_restrained_S_all 1.050
_refine_ls_R_factor_all 0.0281
_refine_ls_R_factor_gt 0.0196
_refine_ls_shift/su_max 0.001
_refine_ls_shift/su_mean 0.000
_refine_ls_structure_factor_coef Fsqd
_refine_ls_weighting_details 'w=1/[\s^2^(Fo^2^)+(0.0094P)^2^+0.5988P] where P=(Fo^2^+2Fc^2^)/3'
_refine_ls_weighting_scheme calc
_refine_ls_wR_factor_gt 0.0403
_refine_ls_wR_factor_ref 0.0430
_reflns_Friedel_coverage 0.000
_reflns_number_gt 4387
_reflns_number_total 5425
_reflns_threshold_expression 'I > 2\s(I)'
_cod_data_source_file d5nj02110c2.cif
_cod_data_source_block 1_a
_cod_depositor_comments
;
The following automatic conversions were performed:

data item '_exptl_absorpt_correction_type' value 'multi scan' was
changed to 'multi-scan' in accordance with the
/home/data/users/saulius/crontab/automatic-downloads/rss-feeds/RSC/lib/dictionaries/cif_core.dic
dictionary named 'cif_core.dic' version 2.4.2 last updated on
2011-04-26.

Automatic conversion script
Id: cif_fix_values 8170 2020-07-09 18:12:32Z antanas 

 Adding full bibliography for 7063924--7063925.cif.
;
_cod_database_code 7063925
_shelx_shelxl_version_number 2014/7
_shelx_space_group_comment
;
The symmetry employed for this shelxl refinement is uniquely defined
by the following loop, which should always be used as a source of
symmetry information in preference to the above space-group names.
They are only intended as comments.
;
_shelx_estimated_absorpt_t_max 0.589
_shelx_estimated_absorpt_t_min 0.201
_olex2_refinement_description
;
1. Fixed Uiso
 At 1.2 times of:
  All C(H) groups, All N(H) groups
2.a Aromatic/amide H refined with riding coordinates:
 N2(H2), C1(H1A), C2(H2A), C3(H3), C6(H6), C7(H7), C8(H8), C11(H11), C12(H12)
;
_olex2_submission_special_instructions 'No special instructions were received'

loop_
_space_group_symop_operation_xyz
'x, y, z'
'-x, -y, -z'

loop_
_atom_site_label
_atom_site_type_symbol
_atom_site_fract_x
_atom_site_fract_y
_atom_site_fract_z
_atom_site_U_iso_or_equiv
_atom_site_adp_type
_atom_site_occupancy
_atom_site_site_symmetry_order
_atom_site_calc_flag
_atom_site_refinement_flags_posn
_atom_site_refinement_flags_adp
_atom_site_refinement_flags_occupancy
_atom_site_disorder_assembly
_atom_site_disorder_group
Au1 Au 0.0000 1.0000 0.5000 0.01227(3) Uani 1 2 d S T P . .
Cl1 Cl 0.14868(7) 0.83814(7) 0.38233(7) 0.01827(11) Uani 1 1 d . . . . .
Cl2 Cl -0.00707(8) 0.91853(8) 0.67043(7) 0.02328(13) Uani 1 1 d . . . . .
Au2 Au 0.5000 0.5000 1.0000 0.01305(3) Uani 1 2 d S T P . .
Cl3 Cl 0.33717(7) 0.64091(8) 1.12320(7) 0.02168(13) Uani 1 1 d . . . . .
Cl4 Cl 0.70712(7) 0.69272(8) 1.17425(7) 0.02225(13) Uani 1 1 d . . . . .
O1 O 0.5324(2) 0.6079(2) 0.7734(2) 0.0249(4) Uani 1 1 d . . . . .
O2 O 0.7525(2) 0.7725(3) 0.8328(2) 0.0318(5) Uani 1 1 d . . . . .
O3 O 0.5705(2) 0.8459(2) 0.9503(2) 0.0249(4) Uani 1 1 d . . . . .
N3 N 0.6219(2) 0.7400(2) 0.8507(2) 0.0130(4) Uani 1 1 d . . . . .
N1 N 0.2217(3) 0.8711(3) 0.9147(2) 0.0184(4) Uani 1 1 d . . . . .
H1 H 0.279(4) 0.957(4) 0.945(3) 0.022(8) Uiso 1 1 d . . . . .
N2 N 0.4127(3) 0.6439(3) 0.4609(2) 0.0195(4) Uani 1 1 d . . . . .
H2 H 0.4108 0.5594 0.3773 0.023 Uiso 1 1 calc R . . . .
C1 C 0.1322(3) 0.8591(3) 1.0064(3) 0.0215(5) Uani 1 1 d . . . . .
H1A H 0.1362 0.9484 1.0991 0.026 Uiso 1 1 calc R . . . .
C2 C 0.0343(3) 0.7186(4) 0.9680(3) 0.0236(6) Uani 1 1 d . . . . .
H2A H -0.0323 0.7115 1.0314 0.028 Uiso 1 1 calc R . . . .
C3 C 0.0347(3) 0.5895(3) 0.8368(3) 0.0222(5) Uani 1 1 d . . . . .
H3 H -0.0293 0.4912 0.8106 0.027 Uiso 1 1 calc R . . . .
C4 C 0.1298(3) 0.6022(3) 0.7405(3) 0.0170(5) Uani 1 1 d . . . . .
C5 C 0.2241(3) 0.7486(3) 0.7816(3) 0.0151(4) Uani 1 1 d . . . . .
C6 C 0.5080(3) 0.7772(3) 0.4925(3) 0.0224(5) Uani 1 1 d . . . . .
H6 H 0.5739 0.7787 0.4268 0.027 Uiso 1 1 calc R . . . .
C7 C 0.5113(3) 0.9134(3) 0.6203(3) 0.0225(5) Uani 1 1 d . . . . .
H7 H 0.5783 1.0087 0.6421 0.027 Uiso 1 1 calc R . . . .
C8 C 0.4159(3) 0.9096(3) 0.7165(3) 0.0187(5) Uani 1 1 d . . . . .
H8 H 0.4151 1.0029 0.8034 0.022 Uiso 1 1 calc R . . . .
C9 C 0.3203(3) 0.7673(3) 0.6849(3) 0.0160(5) Uani 1 1 d . . . . .
C10 C 0.3178(3) 0.6324(3) 0.5525(3) 0.0174(5) Uani 1 1 d . . . . .
C11 C 0.1332(3) 0.4702(3) 0.6032(3) 0.0204(5) Uani 1 1 d . . . . .
H11 H 0.0707 0.3710 0.5760 0.024 Uiso 1 1 calc R . . . .
C12 C 0.2240(3) 0.4838(3) 0.5109(3) 0.0192(5) Uani 1 1 d . . . . .
H12 H 0.2249 0.3951 0.4196 0.023 Uiso 1 1 calc R . . . .

loop_
_atom_site_aniso_label
_atom_site_aniso_U_11
_atom_site_aniso_U_22
_atom_site_aniso_U_33
_atom_site_aniso_U_23
_atom_site_aniso_U_13
_atom_site_aniso_U_12
Au1 0.01218(6) 0.01301(6) 0.01237(6) 0.00599(5) 0.00551(4) 0.00445(4)
Cl1 0.0187(3) 0.0185(3) 0.0203(3) 0.0092(2) 0.0105(2) 0.0091(2)
Cl2 0.0362(4) 0.0236(3) 0.0194(3) 0.0139(3) 0.0146(3) 0.0153(3)
Au2 0.01275(6) 0.01719(6) 0.01117(6) 0.00750(5) 0.00511(4) 0.00579(5)
Cl3 0.0197(3) 0.0281(3) 0.0182(3) 0.0091(3) 0.0086(2) 0.0135(3)
Cl4 0.0170(3) 0.0251(3) 0.0173(3) 0.0064(2) 0.0035(2) 0.0013(2)
O1 0.0319(11) 0.0196(10) 0.0205(10) 0.0076(8) 0.0056(8) 0.0073(8)
O2 0.0278(11) 0.0314(12) 0.0344(12) 0.0137(10) 0.0139(9) 0.0079(9)
O3 0.0294(11) 0.0228(10) 0.0196(10) 0.0069(8) 0.0083(8) 0.0093(8)
N3 0.0138(10) 0.0168(10) 0.0121(9) 0.0105(8) 0.0008(7) 0.0035(7)
N1 0.0204(11) 0.0203(11) 0.0161(10) 0.0099(9) 0.0053(8) 0.0059(9)
N2 0.0204(11) 0.0254(12) 0.0149(10) 0.0099(9) 0.0077(8) 0.0096(9)
C1 0.0220(13) 0.0308(15) 0.0169(12) 0.0127(11) 0.0093(10) 0.0132(11)
C2 0.0217(14) 0.0346(16) 0.0231(14) 0.0186(12) 0.0109(10) 0.0112(12)
C3 0.0198(13) 0.0290(15) 0.0249(14) 0.0183(12) 0.0081(10) 0.0066(11)
C4 0.0162(12) 0.0226(13) 0.0167(12) 0.0125(10) 0.0053(9) 0.0068(10)
C5 0.0132(11) 0.0209(12) 0.0153(11) 0.0107(10) 0.0049(8) 0.0076(9)
C6 0.0196(13) 0.0343(16) 0.0200(13) 0.0177(12) 0.0087(10) 0.0080(11)
C7 0.0238(14) 0.0265(14) 0.0211(13) 0.0158(12) 0.0072(10) 0.0028(11)
C8 0.0232(13) 0.0219(13) 0.0130(11) 0.0099(10) 0.0058(9) 0.0060(10)
C9 0.0149(12) 0.0216(12) 0.0154(11) 0.0111(10) 0.0048(9) 0.0071(9)
C10 0.0169(12) 0.0252(13) 0.0151(11) 0.0122(10) 0.0059(9) 0.0091(10)
C11 0.0207(13) 0.0197(13) 0.0204(13) 0.0101(11) 0.0050(10) 0.0043(10)
C12 0.0202(13) 0.0200(12) 0.0168(12) 0.0086(10) 0.0037(9) 0.0058(10)

loop_
_atom_type_symbol
_atom_type_description
_atom_type_scat_dispersion_real
_atom_type_scat_dispersion_imag
_atom_type_scat_source
C C 0.0033 0.0016 'International Tables Vol C Tables 4.2.6.8 and 6.1.1.4'
H H 0.0000 0.0000 'International Tables Vol C Tables 4.2.6.8 and 6.1.1.4'
Au Au -2.0133 8.8022 'International Tables Vol C Tables 4.2.6.8 and 6.1.1.4'
Cl Cl 0.1484 0.1585 'International Tables Vol C Tables 4.2.6.8 and 6.1.1.4'
N N 0.0061 0.0033 'International Tables Vol C Tables 4.2.6.8 and 6.1.1.4'
O O 0.0106 0.0060 'International Tables Vol C Tables 4.2.6.8 and 6.1.1.4'

loop_
_geom_angle_atom_site_label_1
_geom_angle_atom_site_label_2
_geom_angle_atom_site_label_3
_geom_angle
_geom_angle_site_symmetry_1
_geom_angle_site_symmetry_3
_geom_angle_publ_flag
Cl1 Au1 Cl1 180.00(2) 2_576 . ?
Cl2 Au1 Cl1 90.49(2) . . ?
Cl2 Au1 Cl1 89.51(2) . 2_576 ?
Cl2 Au1 Cl1 90.49(2) 2_576 2_576 ?
Cl2 Au1 Cl1 89.51(2) 2_576 . ?
Cl2 Au1 Cl2 180.0 . 2_576 ?
Cl3 Au2 Cl3 180.0 2_667 . ?
Cl3 Au2 Cl4 90.14(2) . 2_667 ?
Cl3 Au2 Cl4 89.86(2) 2_667 2_667 ?
Cl3 Au2 Cl4 90.14(2) 2_667 . ?
Cl3 Au2 Cl4 89.86(2) . . ?
Cl4 Au2 Cl4 180.0 . 2_667 ?
O1 N3 O3 117.4(2) . . ?
O2 N3 O1 122.8(2) . . ?
O2 N3 O3 119.8(2) . . ?
C1 N1 C5 123.0(2) . . ?
C6 N2 C10 123.0(2) . . ?
N1 C1 C2 120.8(3) . . ?
C3 C2 C1 118.9(2) . . ?
C2 C3 C4 120.1(3) . . ?
C3 C4 C11 121.6(2) . . ?
C5 C4 C3 119.0(2) . . ?
C5 C4 C11 119.3(2) . . ?
N1 C5 C4 118.0(2) . . ?
N1 C5 C9 121.2(2) . . ?
C4 C5 C9 120.8(2) . . ?
N2 C6 C7 120.4(2) . . ?
C6 C7 C8 119.3(3) . . ?
C7 C8 C9 119.8(2) . . ?
C8 C9 C5 124.4(2) . . ?
C10 C9 C5 116.5(2) . . ?
C10 C9 C8 119.1(2) . . ?
N2 C10 C9 118.4(2) . . ?
N2 C10 C12 118.6(2) . . ?
C9 C10 C12 123.0(2) . . ?
C12 C11 C4 121.2(2) . . ?
C11 C12 C10 119.2(2) . . ?

loop_
_geom_bond_atom_site_label_1
_geom_bond_atom_site_label_2
_geom_bond_distance
_geom_bond_site_symmetry_2
_geom_bond_publ_flag
Au1 Cl1 2.2810(6) 2_576 ?
Au1 Cl1 2.2810(6) . ?
Au1 Cl2 2.2765(6) . ?
Au1 Cl2 2.2765(6) 2_576 ?
Au2 Cl3 2.2868(6) . ?
Au2 Cl3 2.2868(6) 2_667 ?
Au2 Cl4 2.2914(7) 2_667 ?
Au2 Cl4 2.2914(7) . ?
O1 N3 1.246(3) . ?
O2 N3 1.220(3) . ?
O3 N3 1.288(3) . ?
N1 C1 1.338(3) . ?
N1 C5 1.356(3) . ?
N2 C6 1.332(4) . ?
N2 C10 1.368(3) . ?
C1 C2 1.379(4) . ?
C2 C3 1.371(4) . ?
C3 C4 1.412(3) . ?
C4 C5 1.406(4) . ?
C4 C11 1.428(3) . ?
C5 C9 1.443(3) . ?
C6 C7 1.381(4) . ?
C7 C8 1.388(3) . ?
C8 C9 1.406(4) . ?
C9 C10 1.400(3) . ?
C10 C12 1.422(4) . ?
C11 C12 1.356(3) . ?

loop_
_geom_torsion_atom_site_label_1
_geom_torsion_atom_site_label_2
_geom_torsion_atom_site_label_3
_geom_torsion_atom_site_label_4
_geom_torsion
_geom_torsion_site_symmetry_1
_geom_torsion_site_symmetry_2
_geom_torsion_site_symmetry_3
_geom_torsion_site_symmetry_4
_geom_torsion_publ_flag
N1 C1 C2 C3 2.7(4) . . . . ?
N1 C5 C9 C8 -1.1(4) . . . . ?
N1 C5 C9 C10 177.9(2) . . . . ?
N2 C6 C7 C8 0.8(4) . . . . ?
N2 C10 C12 C11 177.9(2) . . . . ?
C1 N1 C5 C4 -1.2(4) . . . . ?
C1 N1 C5 C9 178.8(2) . . . . ?
C1 C2 C3 C4 -2.4(4) . . . . ?
C2 C3 C4 C5 0.3(4) . . . . ?
C2 C3 C4 C11 180.0(3) . . . . ?
C3 C4 C5 N1 1.5(4) . . . . ?
C3 C4 C5 C9 -178.5(2) . . . . ?
C3 C4 C11 C12 179.4(3) . . . . ?
C4 C5 C9 C8 179.0(2) . . . . ?
C4 C5 C9 C10 -2.0(4) . . . . ?
C4 C11 C12 C10 0.3(4) . . . . ?
C5 N1 C1 C2 -0.9(4) . . . . ?
C5 C4 C11 C12 -0.9(4) . . . . ?
C5 C9 C10 N2 -177.1(2) . . . . ?
C5 C9 C10 C12 1.4(4) . . . . ?
C6 N2 C10 C9 0.5(4) . . . . ?
C6 N2 C10 C12 -178.0(2) . . . . ?
C6 C7 C8 C9 1.7(4) . . . . ?
C7 C8 C9 C5 175.9(2) . . . . ?
C7 C8 C9 C10 -3.1(4) . . . . ?
C8 C9 C10 N2 2.0(4) . . . . ?
C8 C9 C10 C12 -179.5(2) . . . . ?
C9 C10 C12 C11 -0.6(4) . . . . ?
C10 N2 C6 C7 -2.0(4) . . . . ?
C11 C4 C5 N1 -178.2(2) . . . . ?
C11 C4 C5 C9 1.8(4) . . . . ?
